data_2009488
loop_
_publ_author_name
'Akimoto, J.'
'Gotoh, Y.'
'Oosawa, Y.'

_publ_contact_author
;
    Dr. J. Akimoto
    National Institute of Materials and Chemical Research
    Higashi, Tsukuba
    Ibaraki 305
    Japan
;
_publ_section_title
;
 Refinement of hexagonal BaTiO~3~
;
_journal_issue 2
_journal_name_full 'Acta Crystallographica Section C'
_journal_page_first 160
_journal_page_last 161
_journal_paper_doi 10.1107/S0108270193008637
_journal_volume 50
_journal_year 1994
_chemical_formula_analytical 'Ba1.0 Ti1.0 O3'
_chemical_formula_structural 'Ba Ti O3'
_chemical_formula_sum 'Ba O3 Ti'
_chemical_formula_weight 233.2
_space_group_IT_number 194
_symmetry_cell_setting hexagonal
_symmetry_space_group_name_Hall '-P 6c 2c'
_symmetry_space_group_name_H-M 'P 63/m m c'
_cell_angle_alpha 90
_cell_angle_beta 90
_cell_angle_gamma 120
_cell_formula_units_Z 6
_cell_length_a 5.7238(7)
_cell_length_b 5.7238(7)
_cell_length_c 13.9649(7)
_cell_measurement_reflns_used 25
_cell_measurement_temperature 296
_cell_measurement_theta_max 35
_cell_measurement_theta_min 25
_cell_volume 396.22(7)
_computing_cell_refinement 'Rigaku AFC software'
_computing_data_collection 'Rigaku AFC software'
_computing_molecular_graphics 'STRUPLO90 (Fischer, le Lirzin, Kassner & R\"udinger, 1991)'
_computing_structure_refinement 'RFINE2 (Finger, 1969)'
_diffrn_ambient_temperature 296
_diffrn_measurement_device 'Rigaku AFC-5S diffractometer'
_diffrn_measurement_method \w/2\q
_diffrn_radiation_monochromator graphite
_diffrn_radiation_source 'X-ray tube'
_diffrn_radiation_type 'Mo K\a'
_diffrn_radiation_wavelength 0.71069
_diffrn_reflns_av_R_equivalents XX?
_diffrn_reflns_limit_h_max 5
_diffrn_reflns_limit_h_min 0
_diffrn_reflns_limit_k_max 9
_diffrn_reflns_limit_k_min 0
_diffrn_reflns_limit_l_max 27
_diffrn_reflns_limit_l_min 0
_diffrn_reflns_number 1280
_diffrn_reflns_theta_max 45
_diffrn_reflns_theta_min 2
_diffrn_standards_decay_% 0.98
_diffrn_standards_interval_count 50
_diffrn_standards_number 3
_exptl_absorpt_coefficient_mu 17.57
_exptl_absorpt_correction_T_max 0.428
_exptl_absorpt_correction_T_min 0.257
_exptl_absorpt_correction_type 'integration from crystal shape (ACACA; Wuensch & Prewitt, 1965)'
_exptl_crystal_colour colourless
_exptl_crystal_density_diffrn 5.865
_exptl_crystal_description plate
_exptl_crystal_F_000 612
_exptl_crystal_size_max 0.100
_exptl_crystal_size_mid 0.088
_exptl_crystal_size_min 0.051
_refine_diff_density_max 3.7
_refine_diff_density_min -6.8
_refine_ls_extinction_coef 'g = 0.96(3)x10^-4^'
_refine_ls_extinction_method 'Coppens & Hamilton (1970)'
_refine_ls_goodness_of_fit_obs XX?
_refine_ls_matrix_type full
_refine_ls_number_parameters 22
_refine_ls_number_reflns 591
_refine_ls_R_factor_all 0.043
_refine_ls_R_factor_obs 0.037
_refine_ls_shift/esd_max 0.0005
_refine_ls_shift/esd_mean 0.00
_refine_ls_structure_factor_coef F
_refine_ls_weighting_scheme 'sigma, w = 1/\s^2^(F)'
_refine_ls_wR_factor_all 0.036
_refine_ls_wR_factor_obs 0.036
_reflns_number_observed 591
_reflns_number_total 676
_reflns_observed_criterion F>3\s(F)
_cod_data_source_file oh1053.cif
_cod_data_source_block BaTiO3
_cod_original_cell_volume 396.22(9)
_cod_database_code 2009488

loop_
_symmetry_equiv_pos_as_xyz
+x,+y,+z
-y,+x-y,+z
-x+y,-x,+z
-x,-y,1/2+z
+y,-x+y,1/2+z
+x-y,+x,1/2+z
+y,+x,-z
+x-y,-y,-z
-x,-x+y,-z
-y,-x,1/2-z
-x+y,+y,1/2-z
+x,+x-y,1/2-z
-x,-y,-z
+y,-x+y,-z
+x-y,+x,-z
+x,+y,1/2-z
-y,+x-y,1/2-z
-x+y,-x,1/2-z
-y,-x,+z
-x+y,+y,+z
+x,+x-y,+z
+y,+x,1/2+z
+x-y,-y,1/2+z
-x,-x+y,1/2+z

loop_
_atom_site_aniso_label
Ba(1)
Ba(2)
Ti(1)
Ti(2)
O(1)
O(2)

loop_
_atom_site_label
_atom_site_fract_x
_atom_site_fract_y
_atom_site_fract_z
Ba(1) 0 0 0.25
Ba(2) 0.333333333333333 0.666666666666667 0.09671(5)
Ti(1) 0 0 0
Ti(2) 0.333333333333333 0.666666666666667 0.84633(14)
O(1) 0.5185(6) 0.0370 0.25
O(2) 0.8349(6) 0.6698 0.0802(2)

loop_
_atom_type_symbol
_atom_type_scat_dispersion_real
_atom_type_scat_dispersion_imag
_atom_type_scat_source
Ba -.613 2.282 'Cromer \& Mann (1968)'
Ti .248 .446 'Cromer \& Mann (1968)'
O .008 .006 'Cromer \& Mann (1968)'

loop_
_geom_angle_atom_site_label_1
_geom_angle_atom_site_label_2
_geom_angle_atom_site_label_3
_geom_angle
_geom_angle_publ_flag
O(2) Ti(1) O(2) 180.000(10) yes
O(2) Ti(1) O(2) 91.20(10) yes
O(2) Ti(1) O(2) 88.8(2) yes
O(1) Ti(2) O(2) 169.10(10) yes
O(1) Ti(2) O(1) 79.37(6) yes
O(2) Ti(2) O(2) 95.10(10) yes
O(1) Ti(2) O(2) 92.30(10) yes

loop_
_geom_bond_atom_site_label_1
_geom_bond_atom_site_label_2
_geom_bond_site_symmetry_1
_geom_bond_site_symmetry_2
_geom_bond_distance
_geom_bond_publ_flag
O(2) O(2) . . 3.965(4) yes
O(2) O(2) . . 2.8334(3) yes
O(2) O(2) . . 2.774(7) yes
Ti(1) O(2) . . 1.983(2) yes
Ti(1) Ti(2) . . 3.9400(10) yes
O(1) O(2) . . 3.932(2) yes
O(1) O(1) . . 2.5434(3) yes
O(2) O(2) . . 2.8904(3) yes
O(1) O(2) . . 2.848(4) yes
Ti(2) O(1) . . 1.9910(10) yes
Ti(2) O(2) . . 1.959(2) yes
Ti(2) Ti(2) . . 2.690(4) yes
Ba(1) O(1) . . 2.868(4) yes
Ba(1) O(2) . . 2.881(3) yes
Ba(2) O(1) . . 2.820(6) yes
Ba(2) O(2) . . 2.871(4) yes
Ba(2) O(2) . . 2.981(3) yes
